data_7718670
loop_
_publ_author_name
'Mikhailov, Artem A.'
'Tiognou, Appolinaire Tchoutchoua'
'Brovko, Anastasiya O.'
'Kostin, Gennadiy A.'
'Schaniel, Dominik'

_publ_section_title
;
 Exploring the photoswitching pathways and efficiency of NO isomerization
 in ethylenediamine ruthenium nitrosyl complexes.
;
_journal_issue 22
_journal_name_full 'Dalton transactions (Cambridge, England : 2003)'
_journal_page_first 8918
_journal_page_last 8931
_journal_paper_doi 10.1039/d5dt00549c
_journal_volume 54
_journal_year 2025
_chemical_formula_moiety 'C4 H17 N5 O2 Ru, 2(N O3)'
_chemical_formula_sum 'C4 H17 N7 O8 Ru'
_chemical_formula_weight 392.32
_space_group_crystal_system orthorhombic
_space_group_IT_number 19
_space_group_name_Hall 'P 2ac 2ab'
_space_group_name_H-M_alt 'P 21 21 21'
_atom_sites_solution_hydrogens mixed
_audit_creation_date 2025-04-09
_audit_creation_method
;
Olex2 1.3
(compiled 2020.11.12 svn.r5f609507 for OlexSys, GUI svn.r6408)
;
_audit_update_record
;
2025-04-09 deposited with the CCDC.	2025-05-02 downloaded from the CCDC.
;
_cell_angle_alpha 90
_cell_angle_beta 90
_cell_angle_gamma 90
_cell_formula_units_Z 4
_cell_length_a 8.7896(2)
_cell_length_b 9.1067(2)
_cell_length_c 16.5846(4)
_cell_measurement_reflns_used 27751
_cell_measurement_temperature 100.15
_cell_measurement_theta_max 31.1226
_cell_measurement_theta_min 2.2364
_cell_volume 1327.50(5)
_computing_cell_refinement 'CrysAlisPro 1.171.42.49 (Rigaku OD, 2022)'
_computing_data_collection 'CrysAlisPro 1.171.42.49 (Rigaku OD, 2022)'
_computing_data_reduction 'CrysAlisPro 1.171.42.49 (Rigaku OD, 2022)'
_computing_molecular_graphics 'Olex2 1.3 (Dolomanov et al., 2009)'
_computing_publication_material 'Olex2 1.3 (Dolomanov et al., 2009)'
_computing_structure_refinement 'SHELXL 2018/3 (Sheldrick, 2015)'
_computing_structure_solution 'SHELXT 2018/2 (Sheldrick, 2018)'
_diffrn_ambient_temperature 100.15
_diffrn_measured_fraction_theta_full 1.000
_diffrn_measured_fraction_theta_max 0.982
_diffrn_measurement_device_type 'SuperNova, Dual, Cu at home/near, Atlas'
_diffrn_radiation_type MoK\a
_diffrn_radiation_wavelength 0.71073
_diffrn_reflns_av_R_equivalents 0.0514
_diffrn_reflns_av_unetI/netI 0.0225
_diffrn_reflns_Laue_measured_fraction_full 1.000
_diffrn_reflns_Laue_measured_fraction_max 0.982
_diffrn_reflns_limit_h_max 12
_diffrn_reflns_limit_h_min -12
_diffrn_reflns_limit_k_max 13
_diffrn_reflns_limit_k_min -13
_diffrn_reflns_limit_l_max 22
_diffrn_reflns_limit_l_min -23
_diffrn_reflns_number 56294
_diffrn_reflns_point_group_measured_fraction_full 1.000
_diffrn_reflns_point_group_measured_fraction_max 0.983
_diffrn_reflns_theta_full 25.242
_diffrn_reflns_theta_max 31.123
_diffrn_reflns_theta_min 2.456
_exptl_absorpt_coefficient_mu 1.234
_exptl_absorpt_correction_T_max 1.00000
_exptl_absorpt_correction_T_min 0.82565
_exptl_absorpt_correction_type multi-scan
_exptl_absorpt_process_details
;
"CrysAlisPro 1.171.42.49 (Rigaku Oxford Diffraction, 2022)
Empirical absorption correction using spherical harmonics,
implemented in SCALE3 ABSPACK scaling algorithm."
;
_exptl_crystal_colour 'clear dark black'
_exptl_crystal_colour_lustre clear
_exptl_crystal_colour_modifier dark
_exptl_crystal_colour_primary black
_exptl_crystal_density_diffrn 1.963
_exptl_crystal_description block
_exptl_crystal_F_000 792
_exptl_crystal_size_max 0.2
_exptl_crystal_size_mid 0.1
_exptl_crystal_size_min 0.05
_refine_diff_density_max 1.344
_refine_diff_density_min -0.842
_refine_diff_density_rms 0.106
_refine_ls_abs_structure_details
;
 Refined as a perfect inversion twin.
;
_refine_ls_abs_structure_Flack 0.5
_refine_ls_extinction_method none
_refine_ls_goodness_of_fit_ref 1.077
_refine_ls_hydrogen_treatment constr
_refine_ls_matrix_type full
_refine_ls_number_parameters 220
_refine_ls_number_reflns 4156
_refine_ls_number_restraints 14
_refine_ls_restrained_S_all 1.075
_refine_ls_R_factor_all 0.0324
_refine_ls_R_factor_gt 0.0286
_refine_ls_shift/su_max 0.001
_refine_ls_shift/su_mean 0.000
_refine_ls_structure_factor_coef Fsqd
_refine_ls_weighting_details 'w=1/[\s^2^(Fo^2^)+(0.0317P)^2^+1.8293P] where P=(Fo^2^+2Fc^2^)/3'
_refine_ls_weighting_scheme calc
_refine_ls_wR_factor_gt 0.0662
_refine_ls_wR_factor_ref 0.0689
_reflns_Friedel_coverage 0.755
_reflns_Friedel_fraction_full 1.000
_reflns_Friedel_fraction_max 0.984
_reflns_number_gt 3932
_reflns_number_total 4156
_reflns_threshold_expression 'I > 2\s(I)'
_cod_data_source_file d5dt00549c2.cif
_cod_data_source_block '[ruen2(on)oh]-ms2_2nd_auto'
_cod_depositor_comments 'Adding full bibliography for 7718667--7718675.cif.'
_cod_database_code 7718670
_shelx_shelxl_version_number 2018/3
_shelx_space_group_comment
;
The symmetry employed for this shelxl refinement is uniquely defined
by the following loop, which should always be used as a source of
symmetry information in preference to the above space-group names.
They are only intended as comments.
;
_shelx_estimated_absorpt_t_max 0.941
_shelx_estimated_absorpt_t_min 0.790
_olex2_refinement_description
;
1. Fixed Uiso
 At 1.2 times of:
  All C(H,H) groups, All N(H,H) groups
 At 1.5 times of:
  All O(H) groups
2. Restrained distances
 O1-N1
 1.151 with sigma of 0.0001
 Ru1-N1
 1.745 with sigma of 0.0001
3. Uiso/Uaniso restraints and constraints
Uanis(N1A) \\sim Ueq, Uanis(O1A) \\sim Ueq: with sigma of 0.002 and sigma for
terminal atoms of 0.02
4. Others
 Sof(C3)=Sof(H3C)=Sof(H3D)=Sof(C4)=Sof(H4C)=Sof(H4D)=1-FVAR(1)
 Sof(C5)=Sof(H5C)=Sof(H5D)=Sof(C6)=Sof(H6A)=Sof(H6B)=FVAR(1)
 Sof(N1A)=Sof(O1A)=1-FVAR(2)
 Sof(O1)=Sof(N1)=FVAR(2)
5.a Rotating group:
 O2(H2)
5.b Secondary CH2 refined with riding coordinates:
 N3(H3A,H3B), N4(H4A,H4B), N5(H5A,H5B), N2(H2A,H2B), C1(H1A,H1B), C2(H2C,H2D),
 C5(H5C,H5D), C6(H6A,H6B), C3(H3C,H3D), C4(H4C,H4D)
;
_olex2_submission_special_instructions 'No special instructions were received'

loop_
_space_group_symop_operation_xyz
'x, y, z'
'-x+1/2, -y, z+1/2'
'-x, y+1/2, -z+1/2'
'x+1/2, -y+1/2, -z'

loop_
_atom_site_label
_atom_site_type_symbol
_atom_site_fract_x
_atom_site_fract_y
_atom_site_fract_z
_atom_site_U_iso_or_equiv
_atom_site_adp_type
_atom_site_occupancy
_atom_site_site_symmetry_order
_atom_site_calc_flag
_atom_site_refinement_flags_posn
_atom_site_refinement_flags_adp
_atom_site_refinement_flags_occupancy
_atom_site_disorder_assembly
_atom_site_disorder_group
Ru1 Ru 0.78490(3) 0.70898(3) 0.74609(2) 0.01215(7) Uani 1 1 d D . . . .
O2 O 0.9569(3) 0.8452(3) 0.74228(19) 0.0176(5) Uani 1 1 d . . . . .
H2 H 1.040331 0.798213 0.729044 0.026 Uiso 1 1 d R U . . .
O1 O 0.5342(3) 0.5046(3) 0.7610(2) 0.0344(10) Uani 0.926(10) 1 d D . P A 1
O5 O 0.7838(3) 0.1565(3) 0.80483(18) 0.0263(6) Uani 1 1 d . . . . .
N6 N 0.7045(5) 0.2244(4) 0.8567(2) 0.0224(7) Uani 1 1 d . . . . .
N3 N 0.7005(4) 0.8485(3) 0.83634(18) 0.0158(6) Uani 1 1 d . . . . .
H3A H 0.708333 0.943627 0.820120 0.019 Uiso 1 1 calc R U . . .
H3B H 0.600558 0.828431 0.845494 0.019 Uiso 1 1 calc R U . . .
N4 N 0.7049(4) 0.8255(4) 0.64451(18) 0.0190(6) Uani 1 1 d . . . . .
H4A H 0.608557 0.796283 0.632542 0.023 Uiso 1 1 calc R U . B 2
H4B H 0.702834 0.923355 0.655661 0.023 Uiso 1 1 calc R U . B 2
N5 N 0.8920(4) 0.5853(4) 0.6553(2) 0.0194(7) Uani 1 1 d . . . . .
H5A H 0.987968 0.562039 0.671393 0.023 Uiso 1 1 calc R U . C 1
H5B H 0.839891 0.499965 0.647851 0.023 Uiso 1 1 calc R U . C 1
O4 O 0.5857(4) 0.1686(5) 0.8826(2) 0.0370(9) Uani 1 1 d . . . . .
N1 N 0.6311(2) 0.5885(3) 0.7531(3) 0.0161(7) Uani 0.926(10) 1 d D . P A 1
N7 N 0.6783(4) 0.2169(5) 0.6130(2) 0.0286(9) Uani 1 1 d . . . . .
N2 N 0.8945(4) 0.6126(4) 0.84444(19) 0.0159(6) Uani 1 1 d . . . . .
H2A H 0.887465 0.513065 0.840954 0.019 Uiso 1 1 calc R U . . .
H2B H 0.994764 0.637380 0.844122 0.019 Uiso 1 1 calc R U . . .
O7 O 0.5618(5) 0.1484(5) 0.5959(3) 0.0431(10) Uani 1 1 d . . . . .
O3 O 0.7437(7) 0.3461(4) 0.8791(3) 0.0593(16) Uani 1 1 d . . . . .
C1 C 0.8229(5) 0.6637(5) 0.9204(2) 0.0187(9) Uani 1 1 d . . . . .
H1A H 0.892691 0.647226 0.966414 0.022 Uiso 1 1 calc R U . . .
H1B H 0.727658 0.608692 0.930576 0.022 Uiso 1 1 calc R U . . .
O8 O 0.7995(4) 0.1422(6) 0.6089(2) 0.0568(13) Uani 1 1 d . . . . .
C2 C 0.7891(6) 0.8262(4) 0.9115(2) 0.0193(7) Uani 1 1 d . . . . .
H2C H 0.729945 0.861334 0.958504 0.023 Uiso 1 1 calc R U . . .
H2D H 0.885333 0.882452 0.908962 0.023 Uiso 1 1 calc R U . . .
O6 O 0.6647(8) 0.3444(5) 0.6337(3) 0.0668(17) Uani 1 1 d . . . . .
C5 C 0.7455(11) 0.7359(12) 0.5676(4) 0.020(2) Uani 0.55(2) 1 d . . P D 1
H5C H 0.667135 0.659936 0.557760 0.023 Uiso 0.55(2) 1 calc R U P D 1
H5D H 0.749071 0.801778 0.520097 0.023 Uiso 0.55(2) 1 calc R U P D 1
C6 C 0.8990(14) 0.6643(11) 0.5800(5) 0.0197(18) Uani 0.55(2) 1 d . . P D 1
H6A H 0.921578 0.596022 0.535087 0.024 Uiso 0.55(2) 1 calc R U P D 1
H6B H 0.980032 0.739715 0.582077 0.024 Uiso 0.55(2) 1 calc R U P D 1
C3 C 0.8035(16) 0.7987(15) 0.5761(5) 0.023(3) Uani 0.45(2) 1 d . . P D 2
H3C H 0.900524 0.852795 0.582237 0.027 Uiso 0.45(2) 1 calc R U P D 2
H3D H 0.753858 0.830637 0.525487 0.027 Uiso 0.45(2) 1 calc R U P D 2
C4 C 0.831(2) 0.6390(16) 0.5749(7) 0.026(3) Uani 0.45(2) 1 d . . P D 2
H4C H 0.905381 0.615511 0.531843 0.031 Uiso 0.45(2) 1 calc R U P D 2
H4D H 0.734953 0.587252 0.562328 0.031 Uiso 0.45(2) 1 calc R U P D 2
N1A N 0.652(4) 0.540(4) 0.780(3) 0.008(9) Uani 0.074(10) 1 d . U P A 2
O1A O 0.577(4) 0.588(4) 0.737(2) 0.012(10) Uani 0.074(10) 1 d . U P A 2

loop_
_atom_site_aniso_label
_atom_site_aniso_U_11
_atom_site_aniso_U_22
_atom_site_aniso_U_33
_atom_site_aniso_U_23
_atom_site_aniso_U_13
_atom_site_aniso_U_12
Ru1 0.01039(11) 0.01333(11) 0.01274(11) 0.00001(11) -0.00061(11) -0.00048(8)
O2 0.0120(9) 0.0173(10) 0.0236(13) -0.0008(11) 0.0019(11) -0.0033(8)
O1 0.0354(18) 0.042(2) 0.0259(19) 0.0006(16) -0.0016(15) -0.0247(15)
O5 0.0206(13) 0.0256(14) 0.0326(15) -0.0044(11) 0.0046(13) 0.0006(12)
N6 0.0289(17) 0.0170(15) 0.0212(14) 0.0023(12) -0.0023(14) 0.0058(15)
N3 0.0132(14) 0.0178(14) 0.0163(13) -0.0019(10) 0.0005(12) 0.0023(12)
N4 0.0177(15) 0.0238(15) 0.0154(13) 0.0041(11) -0.0012(13) 0.0032(14)
N5 0.0187(17) 0.0241(17) 0.0153(14) -0.0034(12) -0.0014(12) 0.0045(13)
O4 0.0240(16) 0.050(2) 0.0372(18) -0.0065(16) 0.0055(14) -0.0005(16)
N1 0.0157(16) 0.0204(16) 0.0123(16) 0.0031(16) -0.0012(16) -0.0056(13)
N7 0.0251(19) 0.043(2) 0.0176(14) -0.0020(17) 0.0056(12) 0.0034(18)
N2 0.0153(15) 0.0174(15) 0.0151(14) 0.0009(11) -0.0013(11) -0.0007(12)
O7 0.036(2) 0.039(2) 0.054(2) 0.0036(18) 0.0121(18) -0.0104(18)
O3 0.102(4) 0.0214(16) 0.055(2) -0.0118(15) 0.040(3) -0.023(2)
C1 0.019(2) 0.0240(19) 0.0126(15) 0.0018(13) -0.0010(13) -0.0006(15)
O8 0.0243(17) 0.113(4) 0.0335(18) -0.014(2) -0.0070(15) 0.022(2)
C2 0.0207(17) 0.0224(18) 0.0147(14) -0.0020(12) -0.0018(16) 0.0017(17)
O6 0.113(5) 0.040(2) 0.047(2) -0.0171(19) 0.005(3) -0.029(3)
C5 0.017(4) 0.027(5) 0.015(3) -0.001(3) 0.001(2) 0.002(4)
C6 0.016(4) 0.025(4) 0.018(3) -0.004(3) 0.002(3) 0.002(3)
C3 0.023(6) 0.027(6) 0.017(4) 0.005(4) 0.004(4) -0.002(5)
C4 0.036(9) 0.027(6) 0.016(4) -0.001(4) 0.001(5) 0.003(5)
N1A 0.008(9) 0.008(9) 0.008(9) -0.001(3) 0.001(3) 0.000(3)
O1A 0.012(11) 0.012(11) 0.012(11) 0.000(3) 0.001(3) 0.000(3)

loop_
_atom_type_symbol
_atom_type_description
_atom_type_scat_dispersion_real
_atom_type_scat_dispersion_imag
_atom_type_scat_source
C C 0.0033 0.0016 'International Tables Vol C Tables 4.2.6.8 and 6.1.1.4'
H H 0.0000 0.0000 'International Tables Vol C Tables 4.2.6.8 and 6.1.1.4'
N N 0.0061 0.0033 'International Tables Vol C Tables 4.2.6.8 and 6.1.1.4'
O O 0.0106 0.0060 'International Tables Vol C Tables 4.2.6.8 and 6.1.1.4'
Ru Ru -1.2594 0.8363 'International Tables Vol C Tables 4.2.6.8 and 6.1.1.4'

loop_
_geom_angle_atom_site_label_1
_geom_angle_atom_site_label_2
_geom_angle_atom_site_label_3
_geom_angle
_geom_angle_site_symmetry_1
_geom_angle_site_symmetry_3
_geom_angle_publ_flag
O2 Ru1 N3 84.97(12) . . ?
O2 Ru1 N4 84.99(13) . . ?
O2 Ru1 N5 88.33(13) . . ?
O2 Ru1 N2 86.30(13) . . ?
O2 Ru1 N1A 160.6(13) . . ?
O2 Ru1 O1A 169.9(10) . . ?
N3 Ru1 N4 98.46(12) . . ?
N3 Ru1 N5 173.30(14) . . ?
N3 Ru1 O1A 93.4(10) . . ?
N4 Ru1 O1A 85.4(10) . . ?
N5 Ru1 N4 81.20(14) . . ?
N5 Ru1 O1A 93.3(10) . . ?
N1 Ru1 O2 177.98(17) . . ?
N1 Ru1 N3 93.39(15) . . ?
N1 Ru1 N4 96.42(17) . . ?
N1 Ru1 N5 93.30(15) . . ?
N1 Ru1 N2 92.32(17) . . ?
N2 Ru1 N3 81.98(13) . . ?
N2 Ru1 N4 171.20(14) . . ?
N2 Ru1 N5 97.33(12) . . ?
N2 Ru1 O1A 103.4(10) . . ?
N1A Ru1 N3 93.3(11) . . ?
N1A Ru1 N4 114.4(13) . . ?
N1A Ru1 N5 92.9(11) . . ?
N1A Ru1 N2 74.3(13) . . ?
N1A Ru1 O1A 29.4(15) . . ?
Ru1 O2 H2 110.2 . . ?
O4 N6 O5 119.9(4) . . ?
O3 N6 O5 119.6(5) . . ?
O3 N6 O4 120.5(5) . . ?
Ru1 N3 H3A 109.8 . . ?
Ru1 N3 H3B 109.8 . . ?
H3A N3 H3B 108.3 . . ?
C2 N3 Ru1 109.3(2) . . ?
C2 N3 H3A 109.8 . . ?
C2 N3 H3B 109.8 . . ?
Ru1 N4 H4A 109.7 . . ?
Ru1 N4 H4B 109.7 . . ?
H4A N4 H4B 108.2 . . ?
C5 N4 Ru1 108.3(3) . . ?
C3 N4 Ru1 109.9(4) . . ?
C3 N4 H4A 109.7 . . ?
C3 N4 H4B 109.7 . . ?
Ru1 N5 H5A 109.2 . . ?
Ru1 N5 H5B 109.2 . . ?
H5A N5 H5B 107.9 . . ?
C6 N5 Ru1 111.8(4) . . ?
C6 N5 H5A 109.2 . . ?
C6 N5 H5B 109.2 . . ?
C4 N5 Ru1 107.4(6) . . ?
O1 N1 Ru1 176.2(4) . . ?
O7 N7 O8 114.5(5) . . ?
O6 N7 O7 117.8(5) . . ?
O6 N7 O8 127.7(5) . . ?
Ru1 N2 H2A 109.7 . . ?
Ru1 N2 H2B 109.7 . . ?
H2A N2 H2B 108.2 . . ?
C1 N2 Ru1 109.6(2) . . ?
C1 N2 H2A 109.7 . . ?
C1 N2 H2B 109.7 . . ?
N2 C1 H1A 110.1 . . ?
N2 C1 H1B 110.1 . . ?
N2 C1 C2 107.8(3) . . ?
H1A C1 H1B 108.5 . . ?
C2 C1 H1A 110.1 . . ?
C2 C1 H1B 110.1 . . ?
N3 C2 C1 108.6(3) . . ?
N3 C2 H2C 110.0 . . ?
N3 C2 H2D 110.0 . . ?
C1 C2 H2C 110.0 . . ?
C1 C2 H2D 110.0 . . ?
H2C C2 H2D 108.4 . . ?
N4 C5 H5C 110.0 . . ?
N4 C5 H5D 110.0 . . ?
H5C C5 H5D 108.4 . . ?
C6 C5 N4 108.6(7) . . ?
C6 C5 H5C 110.0 . . ?
C6 C5 H5D 110.0 . . ?
N5 C6 C5 107.1(8) . . ?
N5 C6 H6A 110.3 . . ?
N5 C6 H6B 110.3 . . ?
C5 C6 H6A 110.3 . . ?
C5 C6 H6B 110.3 . . ?
H6A C6 H6B 108.5 . . ?
N4 C3 H3C 110.5 . . ?
N4 C3 H3D 110.5 . . ?
N4 C3 C4 106.0(11) . . ?
H3C C3 H3D 108.7 . . ?
C4 C3 H3C 110.5 . . ?
C4 C3 H3D 110.5 . . ?
N5 C4 H4C 109.4 . . ?
N5 C4 H4D 109.4 . . ?
C3 C4 N5 111.3(11) . . ?
C3 C4 H4C 109.4 . . ?
C3 C4 H4D 109.4 . . ?
H4C C4 H4D 108.0 . . ?
O1A N1A Ru1 82(3) . . ?
N1A O1A Ru1 69(3) . . ?

loop_
_geom_bond_atom_site_label_1
_geom_bond_atom_site_label_2
_geom_bond_distance
_geom_bond_site_symmetry_2
_geom_bond_publ_flag
Ru1 O2 1.957(2) . ?
Ru1 N3 2.099(3) . ?
Ru1 N4 2.112(3) . ?
Ru1 N5 2.103(3) . ?
Ru1 N1 1.74502(14) . ?
Ru1 N2 2.088(3) . ?
Ru1 N1A 2.01(4) . ?
Ru1 O1A 2.13(4) . ?
O2 H2 0.8769 . ?
O1 N1 1.15101(14) . ?
O5 N6 1.269(5) . ?
N6 O4 1.238(6) . ?
N6 O3 1.218(5) . ?
N3 H3A 0.9100 . ?
N3 H3B 0.9100 . ?
N3 C2 1.484(5) . ?
N4 H4A 0.9100 . ?
N4 H4B 0.9100 . ?
N4 C5 1.556(8) . ?
N4 C3 1.448(10) . ?
N5 H5A 0.9100 . ?
N5 H5B 0.9100 . ?
N5 C6 1.443(9) . ?
N5 C4 1.518(13) . ?
N7 O7 1.232(6) . ?
N7 O8 1.265(6) . ?
N7 O6 1.217(6) . ?
N2 H2A 0.9100 . ?
N2 H2B 0.9100 . ?
N2 C1 1.483(5) . ?
C1 H1A 0.9900 . ?
C1 H1B 0.9900 . ?
C1 C2 1.517(6) . ?
C2 H2C 0.9900 . ?
C2 H2D 0.9900 . ?
C5 H5C 0.9900 . ?
C5 H5D 0.9900 . ?
C5 C6 1.513(13) . ?
C6 H6A 0.9900 . ?
C6 H6B 0.9900 . ?
C3 H3C 0.9900 . ?
C3 H3D 0.9900 . ?
C3 C4 1.474(19) . ?
C4 H4C 0.9900 . ?
C4 H4D 0.9900 . ?
N1A O1A 1.06(5) . ?

loop_
_geom_torsion_atom_site_label_1
_geom_torsion_atom_site_label_2
_geom_torsion_atom_site_label_3
_geom_torsion_atom_site_label_4
_geom_torsion
_geom_torsion_site_symmetry_1
_geom_torsion_site_symmetry_2
_geom_torsion_site_symmetry_3
_geom_torsion_site_symmetry_4
_geom_torsion_publ_flag
Ru1 N3 C2 C1 -39.0(4) . . . . ?
Ru1 N4 C5 C6 -36.6(10) . . . . ?
Ru1 N4 C3 C4 45.5(14) . . . . ?
Ru1 N5 C6 C5 -43.6(10) . . . . ?
Ru1 N5 C4 C3 35.8(16) . . . . ?
Ru1 N2 C1 C2 -40.7(4) . . . . ?
N4 C5 C6 N5 52.4(12) . . . . ?
N4 C3 C4 N5 -54.2(18) . . . . ?
N2 C1 C2 N3 52.8(4) . . . . ?
